data_1503842
loop_
_publ_author_name
'Paderes, Monissa C.'
'Chemler, Sherry R.'

_publ_section_title
;
 Diastereoselective pyrrolidine synthesis via copper promoted
 intramolecular aminooxygenation of alkenes: formal synthesis of
 (+)-monomorine.
;
_journal_issue 9
_journal_name_full 'Organic letters'
_journal_page_first 1915
_journal_page_last 1918
_journal_paper_doi 10.1021/ol9003492
_journal_volume 11
_journal_year 2009
_chemical_absolute_configuration ad
_chemical_formula_moiety 'C24 H40 N2 O4 S'
_chemical_formula_sum 'C24 H40 N2 O4 S'
_chemical_formula_weight 452.64
_chemical_name_systematic
;
 ?
;
_space_group_IT_number 19
_symmetry_cell_setting orthorhombic
_symmetry_space_group_name_Hall 'P 2ac 2ab'
_symmetry_space_group_name_H-M 'P 21 21 21'
_atom_sites_solution_hydrogens geom
_atom_sites_solution_primary direct
_atom_sites_solution_secondary difmap
_audit_creation_method SHELXL-97
_cell_angle_alpha 90.00
_cell_angle_beta 90.00
_cell_angle_gamma 90.00
_cell_formula_units_Z 4
_cell_length_a 8.1083(5)
_cell_length_b 10.8440(6)
_cell_length_c 27.2736(16)
_cell_measurement_reflns_used 9978
_cell_measurement_temperature 90(1)
_cell_measurement_theta_max 28.16
_cell_measurement_theta_min 2.40
_cell_volume 2398.1(2)
_computing_cell_refinement 'Bruker Saint v7.23A (Bruker, 2005)'
_computing_data_collection 'APEX2 (Bruker, 2004)'
_computing_data_reduction 'Bruker Saint v7.23A (Bruker, 2005)'
_computing_molecular_graphics 'Bruker SHELXTL'
_computing_publication_material 'Bruker SHELXTL'
_computing_structure_refinement 'SHELXL-97 (Sheldrick, 1997)'
_computing_structure_solution 'SHELXS-97 (Sheldrick, 1997)'
_diffrn_ambient_temperature 90(1)
_diffrn_detector_area_resol_mean 8.33
_diffrn_measured_fraction_theta_full 0.999
_diffrn_measured_fraction_theta_max 0.999
_diffrn_measurement_device_type 'Bruker SMART APEX2'
_diffrn_measurement_method '\f and \w scans'
_diffrn_radiation_monochromator graphite
_diffrn_radiation_source 'rotating anode'
_diffrn_radiation_type MoK\a
_diffrn_radiation_wavelength 0.71073
_diffrn_reflns_av_R_equivalents 0.0359
_diffrn_reflns_av_sigmaI/netI 0.0196
_diffrn_reflns_limit_h_max 10
_diffrn_reflns_limit_h_min -10
_diffrn_reflns_limit_k_max 14
_diffrn_reflns_limit_k_min -14
_diffrn_reflns_limit_l_max 36
_diffrn_reflns_limit_l_min -36
_diffrn_reflns_number 46282
_diffrn_reflns_theta_full 28.19
_diffrn_reflns_theta_max 28.19
_diffrn_reflns_theta_min 1.49
_diffrn_source_type 'RIGAKU RU-2000BEH'
_exptl_absorpt_coefficient_mu 0.167
_exptl_absorpt_correction_T_max 0.9981
_exptl_absorpt_correction_T_min 0.9594
_exptl_absorpt_correction_type multi-scan
_exptl_absorpt_process_details '(SADABS 2004/1 Bruker 2004)'
_exptl_crystal_colour colourless
_exptl_crystal_density_diffrn 1.254
_exptl_crystal_density_method 'not measured'
_exptl_crystal_description prism
_exptl_crystal_F_000 984
_exptl_crystal_size_max 0.25
_exptl_crystal_size_mid 0.15
_exptl_crystal_size_min 0.04
_refine_diff_density_max 0.279
_refine_diff_density_min -0.232
_refine_diff_density_rms 0.038
_refine_ls_abs_structure_details 'Flack H D (1983), Acta Cryst. A39, 876-881'
_refine_ls_abs_structure_Flack -0.02(4)
_refine_ls_extinction_method none
_refine_ls_goodness_of_fit_ref 1.084
_refine_ls_hydrogen_treatment constr
_refine_ls_matrix_type full
_refine_ls_number_parameters 286
_refine_ls_number_reflns 5894
_refine_ls_number_restraints 0
_refine_ls_restrained_S_all 1.084
_refine_ls_R_factor_all 0.0305
_refine_ls_R_factor_gt 0.0255
_refine_ls_shift/su_max 0.001
_refine_ls_shift/su_mean 0.000
_refine_ls_structure_factor_coef Fsqd
_refine_ls_weighting_details 'calc w=1/[\s^2^(Fo^2^)+(0.0318P)^2^+0.4649P] where P=(Fo^2^+2Fc^2^)/3'
_refine_ls_weighting_scheme calc
_refine_ls_wR_factor_gt 0.0618
_refine_ls_wR_factor_ref 0.0649
_reflns_number_gt 5509
_reflns_number_total 5894
_reflns_threshold_expression >2sigma(I)
_cod_data_source_file ol9003492_si_001.cif
_cod_data_source_block pyrrolidine_2_(CCDC#696031)
_cod_depositor_comments
;
The following automatic conversions were performed:

'_symmetry_cell_setting' value 'Orthorhombic' changed to
'orthorhombic' according to
/home/saulius/struct/CIF-dictionaries/cif_core.dic dictionary named
'cif_core.dic' version 2.4.2 from 2011-04-26.

Automatic conversion script
Id: cif_fix_values 1715 2011-07-08 13:25:40Z adriana 
;
_cod_database_code 1503842

loop_
_symmetry_equiv_pos_as_xyz
'x, y, z'
'-x+1/2, -y, z+1/2'
'-x, y+1/2, -z+1/2'
'x+1/2, -y+1/2, -z'

loop_
_atom_site_label
_atom_site_type_symbol
_atom_site_fract_x
_atom_site_fract_y
_atom_site_fract_z
_atom_site_U_iso_or_equiv
_atom_site_adp_type
_atom_site_occupancy
_atom_site_symmetry_multiplicity
_atom_site_calc_flag
_atom_site_refinement_flags
C21 C 0.45690(15) 0.55598(11) 0.70453(4) 0.0159(2) Uani 1 1 d .
C22 C 0.30901(15) 0.62119(11) 0.70915(5) 0.0180(2) Uani 1 1 d .
H22 H 0.2971 0.6992 0.6937 0.022 Uiso 1 1 calc R
C23 C 0.18059(15) 0.57295(11) 0.73601(4) 0.0166(2) Uani 1 1 d .
H23 H 0.0792 0.6164 0.7385 0.020 Uiso 1 1 calc R
C18 C 0.20037(14) 0.45949(11) 0.75965(4) 0.0133(2) Uani 1 1 d .
C19 C 0.34856(14) 0.39603(12) 0.75626(4) 0.0159(2) Uani 1 1 d .
H19 H 0.3621 0.3200 0.7731 0.019 Uiso 1 1 calc R
C20 C 0.47745(16) 0.44337(11) 0.72830(4) 0.0165(2) Uani 1 1 d .
H20 H 0.5783 0.3994 0.7255 0.020 Uiso 1 1 calc R
C5 C -0.13595(13) 0.59712(11) 0.82786(4) 0.0127(2) Uani 1 1 d .
H5 H -0.1710 0.5978 0.7927 0.015 Uiso 1 1 calc R
C4 C -0.03727(17) 0.71409(11) 0.83950(4) 0.0151(2) Uani 1 1 d .
H4B H -0.1110 0.7814 0.8505 0.018 Uiso 1 1 calc R
H4A H 0.0256 0.7422 0.8105 0.018 Uiso 1 1 calc R
C2 C 0.11875(14) 0.53760(10) 0.87080(4) 0.0126(2) Uani 1 1 d .
H2 H 0.2293 0.5303 0.8548 0.015 Uiso 1 1 calc R
C3 C 0.07928(15) 0.67418(11) 0.88086(4) 0.0155(2) Uani 1 1 d .
H3B H 0.0252 0.6838 0.9132 0.019 Uiso 1 1 calc R
H3A H 0.1813 0.7243 0.8805 0.019 Uiso 1 1 calc R
C6 C -0.28694(14) 0.57780(11) 0.86119(4) 0.0151(2) Uani 1 1 d .
H6 H -0.2529 0.5942 0.8958 0.018 Uiso 1 1 calc R
C7 C -0.35263(16) 0.44596(12) 0.85813(5) 0.0186(2) Uani 1 1 d .
H7B H -0.3735 0.4246 0.8238 0.028 Uiso 1 1 calc R
H7C H -0.4556 0.4397 0.8768 0.028 Uiso 1 1 calc R
H7A H -0.2709 0.3890 0.8719 0.028 Uiso 1 1 calc R
C8 C -0.42401(16) 0.66882(12) 0.84765(5) 0.0214(3) Uani 1 1 d .
H8B H -0.5146 0.6616 0.8713 0.032 Uiso 1 1 calc R
H8C H -0.4649 0.6501 0.8147 0.032 Uiso 1 1 calc R
H8A H -0.3803 0.7530 0.8483 0.032 Uiso 1 1 calc R
C1 C 0.11391(15) 0.45909(11) 0.91708(4) 0.0154(2) Uani 1 1 d .
H1A H 0.0027 0.4606 0.9321 0.018 Uiso 1 1 calc R
H1B H 0.1440 0.3726 0.9098 0.018 Uiso 1 1 calc R
C9 C 0.18252(15) 0.54710(12) 1.03324(4) 0.0157(2) Uani 1 1 d .
C15 C -0.00348(15) 0.56595(12) 1.02619(5) 0.0195(3) Uani 1 1 d .
H15A H -0.0593 0.4858 1.0268 0.029 Uiso 1 1 calc R
H15B H -0.0236 0.6062 0.9946 0.029 Uiso 1 1 calc R
H15C H -0.0464 0.6179 1.0527 0.029 Uiso 1 1 calc R
C14 C 0.26712(18) 0.67304(12) 1.02907(5) 0.0217(3) Uani 1 1 d .
H14B H 0.2637 0.7010 0.9949 0.033 Uiso 1 1 calc R
H14A H 0.3822 0.6659 1.0397 0.033 Uiso 1 1 calc R
H14C H 0.2096 0.7328 1.0499 0.033 Uiso 1 1 calc R
C10 C 0.20843(16) 0.49062(12) 1.08441(4) 0.0188(3) Uani 1 1 d .
H10B H 0.1815 0.5533 1.1096 0.023 Uiso 1 1 calc R
H10A H 0.1312 0.4207 1.0887 0.023 Uiso 1 1 calc R
C11 C 0.38367(16) 0.44520(13) 1.09272(5) 0.0230(3) Uani 1 1 d .
H11B H 0.4619 0.5151 1.0907 0.028 Uiso 1 1 calc R
H11A H 0.3933 0.4077 1.1257 0.028 Uiso 1 1 calc R
C12 C 0.42378(17) 0.35029(12) 1.05367(5) 0.0210(3) Uani 1 1 d .
H12A H 0.3492 0.2787 1.0577 0.025 Uiso 1 1 calc R
H12B H 0.5382 0.3209 1.0586 0.025 Uiso 1 1 calc R
C13 C 0.40670(15) 0.40033(12) 1.00117(4) 0.0156(2) Uani 1 1 d .
C17 C 0.54976(16) 0.48938(12) 0.98951(5) 0.0192(2) Uani 1 1 d .
H17B H 0.5695 0.5432 1.0178 0.029 Uiso 1 1 calc R
H17A H 0.5209 0.5397 0.9609 0.029 Uiso 1 1 calc R
H17C H 0.6497 0.4418 0.9824 0.029 Uiso 1 1 calc R
C16 C 0.41552(17) 0.29103(12) 0.96593(5) 0.0203(3) Uani 1 1 d .
H13A H 0.4111 0.3211 0.9321 0.031 Uiso 1 1 calc R
H13B H 0.3221 0.2357 0.9720 0.031 Uiso 1 1 calc R
H13C H 0.5190 0.2462 0.9712 0.031 Uiso 1 1 calc R
C24 C 0.71496(16) 0.54053(13) 0.66275(5) 0.0228(3) Uani 1 1 d .
H24C H 0.7879 0.5907 0.6422 0.034 Uiso 1 1 calc R
H24B H 0.6804 0.4670 0.6445 0.034 Uiso 1 1 calc R
H24A H 0.7740 0.5154 0.6925 0.034 Uiso 1 1 calc R
N1 N -0.01204(12) 0.49797(9) 0.83609(3) 0.01218(19) Uani 1 1 d .
N2 N 0.23719(13) 0.45348(10) 0.99638(3) 0.01343(19) Uani 1 1 d .
O4 O 0.57298(11) 0.61111(9) 0.67596(3) 0.02052(18) Uani 1 1 d .
O2 O 0.09482(11) 0.28914(8) 0.81764(3) 0.01802(18) Uani 1 1 d .
O3 O -0.10695(10) 0.38930(8) 0.76228(3) 0.01722(17) Uani 1 1 d .
O1 O 0.23278(11) 0.51473(8) 0.94892(3) 0.01449(17) Uani 1 1 d .
S1 S 0.03474(3) 0.39841(3) 0.793845(10) 0.01257(6) Uani 1 1 d .

loop_
_atom_site_aniso_label
_atom_site_aniso_U_11
_atom_site_aniso_U_22
_atom_site_aniso_U_33
_atom_site_aniso_U_23
_atom_site_aniso_U_13
_atom_site_aniso_U_12
C21 0.0152(5) 0.0184(5) 0.0139(5) -0.0038(5) 0.0005(5) -0.0033(5)
C22 0.0210(6) 0.0164(6) 0.0167(5) 0.0015(5) 0.0015(5) 0.0013(4)
C23 0.0172(6) 0.0167(6) 0.0160(5) -0.0009(4) 0.0009(4) 0.0041(5)
C18 0.0132(5) 0.0151(5) 0.0115(5) -0.0019(4) 0.0009(4) -0.0012(4)
C19 0.0154(5) 0.0159(5) 0.0165(5) -0.0006(5) -0.0014(4) 0.0012(5)
C20 0.0133(5) 0.0191(5) 0.0171(5) -0.0031(5) -0.0007(5) 0.0018(5)
C5 0.0120(5) 0.0141(5) 0.0120(5) -0.0003(4) -0.0002(4) 0.0021(5)
C4 0.0163(5) 0.0142(5) 0.0150(5) 0.0017(4) 0.0006(5) -0.0006(5)
C2 0.0113(5) 0.0143(5) 0.0122(5) -0.0008(4) -0.0016(4) -0.0002(4)
C3 0.0153(6) 0.0149(5) 0.0163(5) -0.0006(4) -0.0012(4) -0.0007(4)
C6 0.0127(5) 0.0185(6) 0.0142(5) -0.0013(4) 0.0012(4) 0.0006(4)
C7 0.0159(6) 0.0212(6) 0.0187(6) -0.0014(5) 0.0027(5) -0.0035(5)
C8 0.0151(6) 0.0231(6) 0.0260(7) -0.0033(5) -0.0006(5) 0.0048(5)
C1 0.0169(6) 0.0155(5) 0.0136(5) 0.0002(4) -0.0039(4) -0.0034(5)
C9 0.0168(6) 0.0161(5) 0.0141(5) -0.0017(5) -0.0009(4) 0.0001(5)
C15 0.0181(6) 0.0201(6) 0.0203(6) -0.0005(5) -0.0002(5) 0.0044(5)
C14 0.0284(7) 0.0162(6) 0.0206(6) -0.0031(5) -0.0012(5) -0.0029(5)
C10 0.0195(6) 0.0226(6) 0.0144(6) 0.0000(5) 0.0001(5) -0.0002(5)
C11 0.0206(6) 0.0331(7) 0.0153(6) 0.0047(5) -0.0035(5) 0.0001(6)
C12 0.0173(6) 0.0247(6) 0.0209(6) 0.0085(5) -0.0011(5) 0.0033(5)
C13 0.0128(5) 0.0168(5) 0.0173(5) 0.0030(5) -0.0012(4) 0.0005(5)
C17 0.0142(6) 0.0227(6) 0.0206(6) 0.0012(5) -0.0007(5) -0.0025(5)
C16 0.0175(6) 0.0186(6) 0.0249(6) 0.0007(5) 0.0022(5) 0.0020(5)
C24 0.0164(6) 0.0272(7) 0.0246(6) -0.0039(5) 0.0061(5) -0.0023(5)
N1 0.0122(5) 0.0133(4) 0.0110(4) -0.0020(3) -0.0015(4) 0.0020(4)
N2 0.0153(5) 0.0146(5) 0.0105(4) 0.0025(4) -0.0011(4) 0.0013(4)
O4 0.0169(4) 0.0221(4) 0.0225(4) 0.0002(4) 0.0057(3) -0.0017(4)
O2 0.0200(4) 0.0129(4) 0.0212(4) 0.0012(3) 0.0031(4) 0.0011(3)
O3 0.0149(4) 0.0203(4) 0.0164(4) -0.0057(4) -0.0006(3) -0.0014(4)
O1 0.0165(4) 0.0156(4) 0.0114(4) 0.0023(3) -0.0038(3) -0.0029(3)
S1 0.01227(12) 0.01206(12) 0.01340(12) -0.00208(11) 0.00063(10) -0.00010(11)

loop_
_atom_type_symbol
_atom_type_description
_atom_type_scat_dispersion_real
_atom_type_scat_dispersion_imag
_atom_type_scat_source
C C 0.0033 0.0016 'International Tables Vol C Tables 4.2.6.8 and 6.1.1.4'
H H 0.0000 0.0000 'International Tables Vol C Tables 4.2.6.8 and 6.1.1.4'
N N 0.0061 0.0033 'International Tables Vol C Tables 4.2.6.8 and 6.1.1.4'
O O 0.0106 0.0060 'International Tables Vol C Tables 4.2.6.8 and 6.1.1.4'
S S 0.1246 0.1234 'International Tables Vol C Tables 4.2.6.8 and 6.1.1.4'

loop_
_geom_angle_atom_site_label_1
_geom_angle_atom_site_label_2
_geom_angle_atom_site_label_3
_geom_angle
O4 C21 C20 124.69(11)
O4 C21 C22 115.02(11)
C20 C21 C22 120.29(11)
C23 C22 C21 120.31(11)
C23 C22 H22 119.8
C21 C22 H22 119.8
C22 C23 C18 119.54(11)
C22 C23 H23 120.2
C18 C23 H23 120.2
C19 C18 C23 120.32(11)
C19 C18 S1 120.55(9)
C23 C18 S1 119.13(9)
C18 C19 C20 120.25(11)
C18 C19 H19 119.9
C20 C19 H19 119.9
C19 C20 C21 119.25(11)
C19 C20 H20 120.4
C21 C20 H20 120.4
N1 C5 C4 102.36(9)
N1 C5 C6 110.45(9)
C4 C5 C6 113.92(10)
N1 C5 H5 110.0
C4 C5 H5 110.0
C6 C5 H5 110.0
C5 C4 C3 103.92(9)
C5 C4 H4B 111.0
C3 C4 H4B 111.0
C5 C4 H4A 111.0
C3 C4 H4A 111.0
H4B C4 H4A 109.0
N1 C2 C1 110.37(9)
N1 C2 C3 104.09(9)
C1 C2 C3 112.62(10)
N1 C2 H2 109.9
C1 C2 H2 109.9
C3 C2 H2 109.9
C4 C3 C2 105.57(9)
C4 C3 H3B 110.6
C2 C3 H3B 110.6
C4 C3 H3A 110.6
C2 C3 H3A 110.6
H3B C3 H3A 108.8
C7 C6 C8 109.69(10)
C7 C6 C5 111.86(10)
C8 C6 C5 110.30(10)
C7 C6 H6 108.3
C8 C6 H6 108.3
C5 C6 H6 108.3
C6 C7 H7B 109.5
C6 C7 H7C 109.5
H7B C7 H7C 109.5
C6 C7 H7A 109.5
H7B C7 H7A 109.5
H7C C7 H7A 109.5
C6 C8 H8B 109.5
C6 C8 H8C 109.5
H8B C8 H8C 109.5
C6 C8 H8A 109.5
H8B C8 H8A 109.5
H8C C8 H8A 109.5
O1 C1 C2 104.47(9)
O1 C1 H1A 110.9
C2 C1 H1A 110.9
O1 C1 H1B 110.9
C2 C1 H1B 110.9
H1A C1 H1B 108.9
N2 C9 C14 114.98(10)
N2 C9 C15 107.31(10)
C14 C9 C15 108.18(11)
N2 C9 C10 107.40(10)
C14 C9 C10 111.15(10)
C15 C9 C10 107.52(10)
C9 C15 H15A 109.5
C9 C15 H15B 109.5
H15A C15 H15B 109.5
C9 C15 H15C 109.5
H15A C15 H15C 109.5
H15B C15 H15C 109.5
C9 C14 H14B 109.5
C9 C14 H14A 109.5
H14B C14 H14A 109.5
C9 C14 H14C 109.5
H14B C14 H14C 109.5
H14A C14 H14C 109.5
C11 C10 C9 113.06(11)
C11 C10 H10B 109.0
C9 C10 H10B 109.0
C11 C10 H10A 109.0
C9 C10 H10A 109.0
H10B C10 H10A 107.8
C12 C11 C10 108.39(11)
C12 C11 H11B 110.0
C10 C11 H11B 110.0
C12 C11 H11A 110.0
C10 C11 H11A 110.0
H11B C11 H11A 108.4
C11 C12 C13 113.28(11)
C11 C12 H12A 108.9
C13 C12 H12A 108.9
C11 C12 H12B 108.9
C13 C12 H12B 108.9
H12A C12 H12B 107.7
N2 C13 C16 106.67(10)
N2 C13 C12 107.47(10)
C16 C13 C12 107.94(11)
N2 C13 C17 115.57(10)
C16 C13 C17 108.70(10)
C12 C13 C17 110.20(10)
C13 C17 H17B 109.5
C13 C17 H17A 109.5
H17B C17 H17A 109.5
C13 C17 H17C 109.5
H17B C17 H17C 109.5
H17A C17 H17C 109.5
C13 C16 H13A 109.5
C13 C16 H13B 109.5
H13A C16 H13B 109.5
C13 C16 H13C 109.5
H13A C16 H13C 109.5
H13B C16 H13C 109.5
O4 C24 H24C 109.5
O4 C24 H24B 109.5
H24C C24 H24B 109.5
O4 C24 H24A 109.5
H24C C24 H24A 109.5
H24B C24 H24A 109.5
C2 N1 C5 111.66(9)
C2 N1 S1 118.55(8)
C5 N1 S1 122.06(8)
O1 N2 C9 106.30(9)
O1 N2 C13 106.03(9)
C9 N2 C13 118.35(9)
C21 O4 C24 117.82(10)
C1 O1 N2 111.34(8)
O2 S1 O3 118.97(6)
O2 S1 N1 107.89(5)
O3 S1 N1 106.48(5)
O2 S1 C18 106.88(6)
O3 S1 C18 108.51(5)
N1 S1 C18 107.66(5)

loop_
_geom_bond_atom_site_label_1
_geom_bond_atom_site_label_2
_geom_bond_distance
C21 O4 1.3603(15)
C21 C20 1.3926(17)
C21 C22 1.3977(17)
C22 C23 1.3765(17)
C22 H22 0.9500
C23 C18 1.3983(17)
C23 H23 0.9500
C18 C19 1.3878(16)
C18 S1 1.7640(12)
C19 C20 1.3919(17)
C19 H19 0.9500
C20 H20 0.9500
C5 N1 1.4887(15)
C5 C4 1.5330(17)
C5 C6 1.5392(16)
C5 H5 1.0000
C4 C3 1.5338(17)
C4 H4B 0.9900
C4 H4A 0.9900
C2 N1 1.4850(14)
C2 C1 1.5231(16)
C2 C3 1.5399(16)
C2 H2 1.0000
C3 H3B 0.9900
C3 H3A 0.9900
C6 C7 1.5280(17)
C6 C8 1.5316(17)
C6 H6 1.0000
C7 H7B 0.9800
C7 H7C 0.9800
C7 H7A 0.9800
C8 H8B 0.9800
C8 H8C 0.9800
C8 H8A 0.9800
C1 O1 1.4308(14)
C1 H1A 0.9900
C1 H1B 0.9900
C9 N2 1.4959(15)
C9 C14 1.5326(17)
C9 C15 1.5341(17)
C9 C10 1.5386(17)
C15 H15A 0.9800
C15 H15B 0.9800
C15 H15C 0.9800
C14 H14B 0.9800
C14 H14A 0.9800
C14 H14C 0.9800
C10 C11 1.5209(18)
C10 H10B 0.9900
C10 H10A 0.9900
C11 C12 1.516(2)
C11 H11B 0.9900
C11 H11A 0.9900
C12 C13 1.5374(17)
C12 H12A 0.9900
C12 H12B 0.9900
C13 N2 1.4961(15)
C13 C16 1.5278(18)
C13 C17 1.5425(18)
C17 H17B 0.9800
C17 H17A 0.9800
C17 H17C 0.9800
C16 H13A 0.9800
C16 H13B 0.9800
C16 H13C 0.9800
C24 O4 1.4286(16)
C24 H24C 0.9800
C24 H24B 0.9800
C24 H24A 0.9800
N1 S1 1.6239(10)
N2 O1 1.4553(12)
O2 S1 1.4361(9)
O3 S1 1.4390(9)

loop_
_geom_torsion_atom_site_label_1
_geom_torsion_atom_site_label_2
_geom_torsion_atom_site_label_3
_geom_torsion_atom_site_label_4
_geom_torsion
O4 C21 C22 C23 178.15(11)
C20 C21 C22 C23 -1.98(18)
C21 C22 C23 C18 1.52(18)
C22 C23 C18 C19 0.24(18)
C22 C23 C18 S1 -179.84(10)
C23 C18 C19 C20 -1.56(17)
S1 C18 C19 C20 178.52(9)
C18 C19 C20 C21 1.11(17)
O4 C21 C20 C19 -179.49(11)
C22 C21 C20 C19 0.65(17)
N1 C5 C4 C3 -34.42(11)
C6 C5 C4 C3 84.81(12)
C5 C4 C3 C2 32.47(12)
N1 C2 C3 C4 -17.22(12)
C1 C2 C3 C4 -136.79(10)
N1 C5 C6 C7 -49.71(13)
C4 C5 C6 C7 -164.24(10)
N1 C5 C6 C8 -172.08(9)
C4 C5 C6 C8 73.38(12)
N1 C2 C1 O1 -174.14(9)
C3 C2 C1 O1 -58.29(12)
N2 C9 C10 C11 54.20(14)
C14 C9 C10 C11 -72.37(14)
C15 C9 C10 C11 169.40(11)
C9 C10 C11 C12 -58.11(14)
C10 C11 C12 C13 57.99(14)
C11 C12 C13 N2 -53.95(14)
C11 C12 C13 C16 -168.65(11)
C11 C12 C13 C17 72.78(14)
C1 C2 N1 C5 116.07(10)
C3 C2 N1 C5 -5.01(12)
C1 C2 N1 S1 -93.91(10)
C3 C2 N1 S1 145.01(8)
C4 C5 N1 C2 24.92(11)
C6 C5 N1 C2 -96.72(11)
C4 C5 N1 S1 -123.88(9)
C6 C5 N1 S1 114.47(10)
C14 C9 N2 O1 -48.17(13)
C15 C9 N2 O1 72.21(11)
C10 C9 N2 O1 -172.44(9)
C14 C9 N2 C13 70.83(13)
C15 C9 N2 C13 -168.80(10)
C10 C9 N2 C13 -53.45(13)
C16 C13 N2 O1 -72.06(11)
C12 C13 N2 O1 172.40(10)
C17 C13 N2 O1 48.90(12)
C16 C13 N2 C9 168.80(10)
C12 C13 N2 C9 53.26(13)
C17 C13 N2 C9 -70.24(13)
C20 C21 O4 C24 10.76(17)
C22 C21 O4 C24 -169.37(11)
C2 C1 O1 N2 177.05(9)
C9 N2 O1 C1 -116.03(10)
C13 N2 O1 C1 117.19(10)
C2 N1 S1 O2 58.38(10)
C5 N1 S1 O2 -154.84(9)
C2 N1 S1 O3 -172.84(8)
C5 N1 S1 O3 -26.07(10)
C2 N1 S1 C18 -56.64(10)
C5 N1 S1 C18 90.13(10)
C19 C18 S1 O2 5.51(11)
C23 C18 S1 O2 -174.40(9)
C19 C18 S1 O3 -123.94(10)
C23 C18 S1 O3 56.14(11)
C19 C18 S1 N1 121.20(10)
C23 C18 S1 N1 -58.72(10)
